data_4079345
loop_
_publ_author_name
'Wang, Shu-Jou'
'Yeh, Wen-Yann'

_publ_section_title
;
 C60-Induced Alkyne Cycloaddition with W(CO)(PhC\\tb CPh)3
;
_journal_issue 17
_journal_name_full Organometallics
_journal_page_first 6491
_journal_paper_doi 10.1021/om3006933
_journal_volume 31
_journal_year 2012
_chemical_formula_moiety 'C44 H30 O2 W'
_chemical_formula_sum 'C44 H30 O2 W'
_chemical_formula_weight 774.53
_chemical_name_systematic
;
 ?
;
_space_group_IT_number 2
_symmetry_cell_setting triclinic
_symmetry_space_group_name_Hall '-P 1'
_symmetry_space_group_name_H-M 'P -1'
_atom_sites_solution_hydrogens geom
_atom_sites_solution_primary direct
_atom_sites_solution_secondary difmap
_audit_creation_method SHELXL-97
_cell_angle_alpha 101.157(4)
_cell_angle_beta 90.189(4)
_cell_angle_gamma 103.451(3)
_cell_formula_units_Z 4
_cell_length_a 12.575(3)
_cell_length_b 15.011(4)
_cell_length_c 18.114(4)
_cell_measurement_reflns_used 0
_cell_measurement_temperature 200(2)
_cell_measurement_theta_max 0
_cell_measurement_theta_min 0
_cell_volume 3258.4(14)
_computing_molecular_graphics 'Ortep-3 for Windows (Farrugia, 1997)'
_computing_publication_material 'WinGX publication routines (Farrugia, 1999)'
_computing_structure_refinement 'SHELXL-97 (Sheldrick, 1997)'
_computing_structure_solution 'SHELXS-86 (Sheldrick, 1986)'
_diffrn_ambient_temperature 200(2)
_diffrn_measured_fraction_theta_full 0.987
_diffrn_measured_fraction_theta_max 0.987
_diffrn_radiation_monochromator graphite
_diffrn_radiation_source 'fine-focus sealed tube'
_diffrn_radiation_type MoK\a
_diffrn_radiation_wavelength 0.71073
_diffrn_reflns_av_R_equivalents 0.0596
_diffrn_reflns_av_sigmaI/netI 0.0985
_diffrn_reflns_limit_h_max 14
_diffrn_reflns_limit_h_min -14
_diffrn_reflns_limit_k_max 17
_diffrn_reflns_limit_k_min -17
_diffrn_reflns_limit_l_max 21
_diffrn_reflns_limit_l_min -14
_diffrn_reflns_number 26137
_diffrn_reflns_theta_full 25.01
_diffrn_reflns_theta_max 25.01
_diffrn_reflns_theta_min 1.64
_exptl_absorpt_coefficient_mu 3.583
_exptl_absorpt_correction_T_max 0.7625
_exptl_absorpt_correction_T_min 0.5343
_exptl_absorpt_correction_type multi-scan
_exptl_crystal_colour red-orange
_exptl_crystal_density_diffrn 1.579
_exptl_crystal_density_method 'not measured'
_exptl_crystal_description prism
_exptl_crystal_F_000 1536
_exptl_crystal_size_max 0.20
_exptl_crystal_size_mid 0.12
_exptl_crystal_size_min 0.08
_refine_diff_density_max 1.122
_refine_diff_density_min -1.240
_refine_diff_density_rms 0.170
_refine_ls_extinction_method none
_refine_ls_goodness_of_fit_ref 1.118
_refine_ls_hydrogen_treatment constr
_refine_ls_matrix_type full
_refine_ls_number_parameters 826
_refine_ls_number_reflns 11333
_refine_ls_number_restraints 0
_refine_ls_restrained_S_all 1.118
_refine_ls_R_factor_all 0.1186
_refine_ls_R_factor_gt 0.0676
_refine_ls_shift/su_max 0.006
_refine_ls_shift/su_mean 0.001
_refine_ls_structure_factor_coef Fsqd
_refine_ls_weighting_details 'calc w=1/[\s^2^(Fo^2^)+(0.0557P)^2^+13.8769P] where P=(Fo^2^+2Fc^2^)/3'
_refine_ls_weighting_scheme calc
_refine_ls_wR_factor_gt 0.1406
_refine_ls_wR_factor_ref 0.1637
_reflns_number_gt 7363
_reflns_number_total 11333
_reflns_threshold_expression >2sigma(I)
_cod_data_source_file om3006933_si_002.cif
_cod_data_source_block a13397
_cod_original_cell_volume 3258.3(14)
_cod_database_code 4079345

loop_
_symmetry_equiv_pos_as_xyz
'x, y, z'
'-x, -y, -z'

loop_
_atom_site_label
_atom_site_type_symbol
_atom_site_fract_x
_atom_site_fract_y
_atom_site_fract_z
_atom_site_U_iso_or_equiv
_atom_site_adp_type
_atom_site_occupancy
_atom_site_symmetry_multiplicity
_atom_site_calc_flag
_atom_site_refinement_flags
_atom_site_disorder_assembly
_atom_site_disorder_group
C1 C 0.4339(14) 0.4797(8) 0.2826(8) 0.079(5) Uani 1 1 d . . .
C2 C 0.2703(13) 0.4618(9) 0.2084(7) 0.070(4) Uani 1 1 d . . .
C3 C 0.1610(12) 0.9560(10) 0.2482(8) 0.073(4) Uiso 1 1 d . . .
C4 C 0.155(2) 0.941(2) 0.3797(16) 0.098(8) Uiso 0.70 1 d P A 3
C4' C 0.097(6) 0.937(5) 0.356(4) 0.106 Uiso 0.30 1 d P A 4
C5 C 0.5206(14) 0.3835(12) 0.1456(10) 0.081(5) Uani 1 1 d . . .
H5 H 0.4967 0.3203 0.1511 0.097 Uiso 1 1 d R . .
C6 C 0.6269(15) 0.4447(13) 0.1799(10) 0.106(6) Uani 1 1 d . . .
H6 H 0.6782 0.4198 0.2029 0.127 Uiso 1 1 calc R . .
C7 C 0.648(2) 0.5341(19) 0.1775(16) 0.164(11) Uani 1 1 d . . .
H7 H 0.7139 0.5746 0.2014 0.196 Uiso 1 1 calc R . .
C8 C 0.576(2) 0.5704(14) 0.1406(12) 0.113(6) Uani 1 1 d . . .
H8 H 0.5945 0.6352 0.1397 0.136 Uiso 1 1 calc R . .
C9 C 0.4773(19) 0.5156(14) 0.1049(10) 0.108(6) Uani 1 1 d . . .
H9 H 0.4292 0.5405 0.0787 0.129 Uiso 1 1 calc R . .
C10 C 0.4537(19) 0.4192(12) 0.1104(11) 0.097(6) Uani 1 1 d . . .
C11 C 0.3500(16) 0.3586(14) 0.0865(8) 0.095(6) Uani 1 1 d . . .
H11 H 0.2958 0.3902 0.0686 0.114 Uiso 1 1 d R . .
C12 C 0.3280(12) 0.2513(9) 0.0434(6) 0.059(4) Uani 1 1 d . . .
C13 C 0.3294(15) 0.2272(14) -0.0336(8) 0.092(5) Uani 1 1 d . . .
H13 H 0.3333 0.2739 -0.0629 0.110 Uiso 1 1 calc R . .
C14 C 0.3252(14) 0.1379(13) -0.0688(8) 0.088(5) Uani 1 1 d . . .
H14 H 0.3290 0.1233 -0.1220 0.106 Uiso 1 1 calc R . .
C15 C 0.3158(11) 0.0698(10) -0.0290(7) 0.063(4) Uani 1 1 d . . .
H15 H 0.3118 0.0072 -0.0539 0.075 Uiso 1 1 calc R . .
C16 C 0.3121(10) 0.0921(8) 0.0493(6) 0.051(3) Uani 1 1 d . . .
H16 H 0.3062 0.0444 0.0778 0.061 Uiso 1 1 calc R . .
C17 C 0.3170(9) 0.1831(7) 0.0857(6) 0.037(3) Uani 1 1 d . . .
C18 C 0.3024(9) 0.2111(7) 0.1677(6) 0.039(3) Uani 1 1 d . . .
C19 C 0.2079(9) 0.2411(7) 0.1973(6) 0.040(3) Uani 1 1 d . . .
C20 C 0.1000(10) 0.2256(8) 0.1542(6) 0.043(3) Uani 1 1 d . . .
C21 C 0.0577(11) 0.1426(9) 0.1059(7) 0.062(4) Uani 1 1 d . . .
H21 H 0.0974 0.0952 0.0983 0.074 Uiso 1 1 calc R . .
C22 C -0.0419(12) 0.1273(12) 0.0682(8) 0.076(5) Uani 1 1 d . . .
H22 H -0.0687 0.0695 0.0342 0.092 Uiso 1 1 calc R . .
C23 C -0.1027(12) 0.1906(13) 0.0775(9) 0.077(5) Uani 1 1 d . . .
H23 H -0.1710 0.1784 0.0502 0.092 Uiso 1 1 calc R . .
C24 C -0.0639(13) 0.2738(13) 0.1274(9) 0.083(5) Uani 1 1 d . . .
H24 H -0.1065 0.3192 0.1364 0.100 Uiso 1 1 calc R . .
C25 C 0.0397(11) 0.2915(10) 0.1655(8) 0.068(4) Uani 1 1 d . . .
H25 H 0.0675 0.3496 0.1991 0.082 Uiso 1 1 calc R . .
C26 C 0.2274(9) 0.2753(7) 0.2764(6) 0.038(3) Uani 1 1 d . . .
C27 C 0.1465(9) 0.2937(8) 0.3325(6) 0.042(3) Uani 1 1 d . . .
C28 C 0.0852(13) 0.2226(10) 0.3597(8) 0.083(5) Uani 1 1 d . . .
H28 H 0.0939 0.1611 0.3415 0.099 Uiso 1 1 calc R . .
C29 C 0.0085(16) 0.2366(13) 0.4142(10) 0.118(6) Uani 1 1 d . . .
H29 H -0.0357 0.1847 0.4312 0.141 Uiso 1 1 calc R . .
C30 C -0.0024(15) 0.3229(14) 0.4423(10) 0.103(6) Uani 1 1 d . . .
H30 H -0.0531 0.3330 0.4799 0.123 Uiso 1 1 calc R . .
C31 C 0.0605(14) 0.3965(11) 0.4160(7) 0.081(5) Uani 1 1 d . . .
H31 H 0.0509 0.4578 0.4339 0.097 Uiso 1 1 calc R . .
C32 C 0.1385(13) 0.3824(10) 0.3633(8) 0.072(4) Uani 1 1 d . . .
H32 H 0.1862 0.4345 0.3487 0.087 Uiso 1 1 calc R . .
C33 C 0.3333(8) 0.2619(7) 0.2957(5) 0.033(2) Uani 1 1 d . . .
C34 C 0.3764(9) 0.2729(8) 0.3736(6) 0.041(3) Uani 1 1 d . . .
C35 C 0.3856(11) 0.1955(10) 0.3988(7) 0.067(4) Uani 1 1 d . . .
H35 H 0.3720 0.1372 0.3644 0.081 Uiso 1 1 calc R . .
C36 C 0.4148(13) 0.1993(13) 0.4749(9) 0.086(5) Uani 1 1 d . . .
H36 H 0.4185 0.1444 0.4926 0.103 Uiso 1 1 calc R . .
C37 C 0.4377(14) 0.2852(15) 0.5225(9) 0.095(6) Uani 1 1 d . . .
H37 H 0.4584 0.2891 0.5738 0.114 Uiso 1 1 calc R . .
C38 C 0.4321(15) 0.3643(12) 0.4997(9) 0.094(6) Uani 1 1 d . . .
H38 H 0.4487 0.4229 0.5338 0.112 Uiso 1 1 calc R . .
C39 C 0.4012(12) 0.3575(10) 0.4245(7) 0.072(4) Uani 1 1 d . . .
H39 H 0.3969 0.4128 0.4076 0.086 Uiso 1 1 calc R . .
C40 C 0.3799(8) 0.2218(6) 0.2280(5) 0.030(2) Uani 1 1 d . . .
C41 C 0.4835(10) 0.1944(8) 0.2258(6) 0.043(3) Uani 1 1 d . . .
C42 C 0.4915(13) 0.1070(9) 0.1975(8) 0.071(4) Uani 1 1 d . . .
H42 H 0.4259 0.0627 0.1776 0.085 Uiso 1 1 calc R . .
C43 C 0.5867(19) 0.0755(14) 0.1947(10) 0.097(6) Uani 1 1 d . . .
H43 H 0.5856 0.0121 0.1740 0.116 Uiso 1 1 calc R . .
C44 C 0.6760(17) 0.1337(15) 0.2206(9) 0.089(5) Uani 1 1 d . . .
H44 H 0.7423 0.1134 0.2169 0.107 Uiso 1 1 calc R . .
C45 C 0.6793(15) 0.2238(15) 0.2534(9) 0.102(6) Uani 1 1 d . . .
H45 H 0.7468 0.2647 0.2740 0.122 Uiso 1 1 calc R . .
C46 C 0.5814(13) 0.2574(13) 0.2571(9) 0.095(6) Uani 1 1 d . . .
H46 H 0.5825 0.3201 0.2800 0.114 Uiso 1 1 calc R . .
C47 C -0.0753(13) 0.8306(12) 0.2435(8) 0.092(4) Uani 1 1 d . . .
H47 H -0.0533 0.7766 0.2184 0.110 Uiso 1 1 d R C .
C48 C -0.0947(19) 0.8883(17) 0.2001(13) 0.130 Uiso 1 1 d . C .
H48 H -0.1015 0.8638 0.1474 0.155 Uiso 1 1 calc R . .
C49 C -0.106(2) 0.9762(16) 0.2212(14) 0.147(9) Uani 1 1 d . . .
H49 H -0.1103 1.0158 0.1869 0.177 Uiso 1 1 calc R C .
C50 C -0.1098(14) 1.0030(13) 0.2981(13) 0.099(6) Uani 1 1 d . C .
H50 H -0.1221 1.0633 0.3163 0.119 Uiso 1 1 calc R . .
C51 C -0.098(3) 0.953(2) 0.3499(18) 0.208(15) Uani 1 1 d . . .
H51 H -0.1049 0.9755 0.4019 0.250 Uiso 1 1 calc R C .
C52 C -0.0748(19) 0.8621(16) 0.3238(13) 0.126 Uiso 1 1 d . A .
C53 C -0.026(2) 0.8175(18) 0.3800(12) 0.161(10) Uani 1 1 d . . .
H53 H -0.0085 0.8533 0.4329 0.193 Uiso 1 1 d R B .
C54 C -0.0729(19) 0.7053(16) 0.3631(12) 0.049(6) Uiso 0.57(3) 1 d P B 1
C55 C -0.1707(19) 0.6748(16) 0.3969(12) 0.061(8) Uiso 0.57(3) 1 d P B 1
H55 H -0.2090 0.7170 0.4244 0.073 Uiso 0.57(3) 1 calc PR B 1
C56 C -0.208(3) 0.578(2) 0.3873(18) 0.082(9) Uiso 0.57(3) 1 d P B 1
H56 H -0.2807 0.5553 0.4014 0.098 Uiso 0.57(3) 1 calc PR B 1
C57 C -0.148(3) 0.509(2) 0.3581(18) 0.062(10) Uiso 0.57(3) 1 d P B 1
H57 H -0.1682 0.4451 0.3612 0.075 Uiso 0.57(3) 1 calc PR B 1
C58 C -0.049(2) 0.5549(18) 0.3221(15) 0.052(7) Uiso 0.57(3) 1 d P B 1
H58 H -0.0060 0.5140 0.2983 0.063 Uiso 0.57(3) 1 calc PR B 1
C54' C -0.052(4) 0.657(3) 0.377(3) 0.099(15) Uiso 0.43(3) 1 d P B 2
C55' C -0.153(5) 0.593(4) 0.408(3) 0.109(17) Uiso 0.43(3) 1 d P B 2
H55' H -0.1830 0.6081 0.4553 0.130 Uiso 0.43(3) 1 calc PR B 2
C56' C -0.185(4) 0.521(3) 0.362(2) 0.068(14) Uiso 0.43(3) 1 d P B 2
H56' H -0.2624 0.4986 0.3567 0.082 Uiso 0.43(3) 1 calc PR B 2
C57' C -0.133(3) 0.474(3) 0.321(2) 0.087(14) Uiso 0.43(3) 1 d P B 2
H57' H -0.1510 0.4072 0.3109 0.104 Uiso 0.43(3) 1 calc PR B 2
C58' C -0.039(3) 0.529(2) 0.289(2) 0.058(10) Uiso 0.43(3) 1 d P B 2
H58' H 0.0033 0.5006 0.2522 0.070 Uiso 0.43(3) 1 calc PR B 2
C59 C -0.0139(11) 0.6375(10) 0.3187(7) 0.059(4) Uani 1 1 d . . .
C60 C 0.0876(9) 0.6855(7) 0.2862(6) 0.041(3) Uani 1 1 d . A .
C61 C 0.1852(8) 0.7363(7) 0.3285(6) 0.038(3) Uani 1 1 d . . .
C62 C 0.2198(10) 0.7286(10) 0.4065(7) 0.057(4) Uani 1 1 d . B .
C63 C 0.2325(12) 0.6450(11) 0.4167(8) 0.076(5) Uani 1 1 d . . .
H63 H 0.2145 0.5944 0.3746 0.092 Uiso 1 1 calc R B .
C64 C 0.2687(15) 0.6263(15) 0.4813(10) 0.098(6) Uani 1 1 d . B .
H64 H 0.2745 0.5654 0.4852 0.117 Uiso 1 1 calc R . .
C65 C 0.2956(14) 0.6989(16) 0.5393(12) 0.106(7) Uani 1 1 d . . .
H65 H 0.3206 0.6875 0.5854 0.127 Uiso 1 1 calc R B .
C66 C 0.2900(13) 0.7852(14) 0.5374(9) 0.092(6) Uani 1 1 d . B .
H66 H 0.3123 0.8342 0.5803 0.111 Uiso 1 1 calc R . .
C67 C 0.2487(13) 0.8034(12) 0.4682(9) 0.091(5) Uani 1 1 d . . .
H67 H 0.2416 0.8641 0.4648 0.109 Uiso 1 1 calc R B .
C68 C 0.2601(9) 0.7791(7) 0.2781(6) 0.043(3) Uani 1 1 d . A .
C69 C 0.3804(11) 0.8238(9) 0.2975(7) 0.056(3) Uani 1 1 d . . .
C70 C 0.4526(12) 0.7693(13) 0.2726(9) 0.082(5) Uani 1 1 d . B .
H70 H 0.4258 0.7073 0.2452 0.099 Uiso 1 1 calc R . .
C71 C 0.5637(17) 0.805(2) 0.2876(14) 0.137(8) Uani 1 1 d . . .
H71 H 0.6135 0.7669 0.2717 0.165 Uiso 1 1 calc R B .
C72 C 0.601(2) 0.894(2) 0.3251(18) 0.145(10) Uani 1 1 d . B .
H72 H 0.6779 0.9173 0.3345 0.175 Uiso 1 1 calc R . .
C73 C 0.534(2) 0.9499(17) 0.3496(17) 0.163(12) Uani 1 1 d . . .
H73 H 0.5632 1.0127 0.3750 0.195 Uiso 1 1 calc R B .
C74 C 0.4173(13) 0.9134(12) 0.3367(11) 0.106(6) Uani 1 1 d . B .
H74 H 0.3676 0.9505 0.3549 0.127 Uiso 1 1 calc R . .
C75 C 0.2105(10) 0.7526(7) 0.2048(6) 0.043(3) Uani 1 1 d . . .
C76 C 0.2651(10) 0.7650(8) 0.1318(7) 0.050(3) Uani 1 1 d . B .
C77 C 0.2674(11) 0.6912(8) 0.0778(7) 0.056(3) Uani 1 1 d . . .
H77 H 0.2283 0.6306 0.0831 0.068 Uiso 1 1 calc R B .
C78 C 0.3270(11) 0.7018(9) 0.0132(7) 0.059(4) Uani 1 1 d . B .
H78 H 0.3283 0.6489 -0.0250 0.071 Uiso 1 1 calc R . .
C79 C 0.3821(11) 0.7876(9) 0.0061(7) 0.060(4) Uani 1 1 d . . .
H79 H 0.4223 0.7948 -0.0376 0.072 Uiso 1 1 calc R B .
C80 C 0.3815(11) 0.8633(10) 0.0594(8) 0.065(4) Uani 1 1 d . B .
H80 H 0.4200 0.9235 0.0528 0.079 Uiso 1 1 calc R . .
C81 C 0.3241(11) 0.8539(8) 0.1251(7) 0.059(4) Uani 1 1 d . . .
H81 H 0.3254 0.9068 0.1639 0.070 Uiso 1 1 calc R B .
C82 C 0.1012(9) 0.6931(7) 0.2103(6) 0.038(3) Uani 1 1 d . A .
C83 C 0.0205(9) 0.6511(8) 0.1434(6) 0.044(3) Uani 1 1 d . . .
C84 C -0.0074(11) 0.7080(11) 0.0993(9) 0.079(5) Uani 1 1 d . B .
H84 H 0.0206 0.7738 0.1110 0.095 Uiso 1 1 calc R . .
C85 C -0.0796(13) 0.6641(13) 0.0358(9) 0.086(5) Uani 1 1 d . . .
H85 H -0.0967 0.6995 0.0012 0.103 Uiso 1 1 calc R B .
C86 C -0.1236(17) 0.5724(16) 0.0251(11) 0.120(7) Uani 1 1 d . B .
H86 H -0.1746 0.5448 -0.0165 0.143 Uiso 1 1 calc R . .
C87 C -0.1007(16) 0.5176(13) 0.0687(10) 0.110(7) Uani 1 1 d . . .
H87 H -0.1354 0.4529 0.0595 0.132 Uiso 1 1 calc R B .
C88 C -0.0247(12) 0.5575(10) 0.1282(9) 0.082(5) Uani 1 1 d . B .
H88 H -0.0038 0.5191 0.1588 0.098 Uiso 1 1 calc R . .
O1 O 0.4854(11) 0.5482(8) 0.3188(6) 0.114(4) Uani 1 1 d . . .
O2 O 0.2178(10) 0.5178(7) 0.2074(7) 0.102(4) Uani 1 1 d . . .
O3' O 0.230(2) 1.0359(18) 0.2412(14) 0.073(7) Uiso 0.40 1 d P C 3
O3 O 0.1724(16) 1.0214(12) 0.2167(10) 0.078(5) Uiso 0.60 1 d P C 4
O4 O 0.1906(17) 1.0072(14) 0.4293(11) 0.120(6) Uiso 0.70 1 d P A 3
O4' O 0.090(4) 0.987(3) 0.424(2) 0.113(13) Uiso 0.30 1 d P A 4
W1 W 0.3520 0.3695 0.2138 0.04478(18) Uani 1 1 d . . .
W2 W 0.11117(6) 0.84362(5) 0.28750(5) 0.0463(2) Uani 0.90 1 d P A 3
W2' W 0.1029(6) 0.8360(5) 0.2500(3) 0.0315(16) Uani 0.10 1 d P A 4

loop_
_atom_site_aniso_label
_atom_site_aniso_U_11
_atom_site_aniso_U_22
_atom_site_aniso_U_33
_atom_site_aniso_U_23
_atom_site_aniso_U_13
_atom_site_aniso_U_12
C1 0.102(13) 0.022(6) 0.087(11) -0.026(7) -0.019(9) -0.005(7)
C2 0.104(13) 0.049(8) 0.055(8) 0.016(7) -0.005(8) 0.007(8)
C5 0.070(12) 0.073(11) 0.102(13) 0.030(10) 0.046(10) 0.007(10)
C6 0.079(13) 0.074(12) 0.128(15) -0.023(11) 0.009(11) -0.018(10)
C7 0.14(2) 0.12(2) 0.19(3) 0.042(19) -0.03(2) -0.045(18)
C8 0.121 0.089(13) 0.101(15) 0.022(12) 0.048(13) -0.034(14)
C9 0.14(2) 0.104(15) 0.087(13) 0.033(11) 0.042(13) 0.039(15)
C10 0.107(17) 0.053(10) 0.097(14) -0.012(9) 0.025(12) -0.023(11)
C11 0.123(16) 0.135(16) 0.064(10) 0.044(11) 0.013(10) 0.084(14)
C12 0.082(10) 0.072(9) 0.034(7) 0.015(6) 0.017(6) 0.037(8)
C13 0.126(16) 0.122(15) 0.050(9) 0.031(10) 0.011(9) 0.063(13)
C14 0.102(14) 0.115(14) 0.036(8) -0.001(9) -0.020(8) 0.017(12)
C15 0.058(9) 0.077(10) 0.039(8) -0.012(7) 0.007(6) 0.008(8)
C16 0.056(9) 0.044(7) 0.043(7) -0.002(5) 0.007(6) -0.001(6)
C17 0.039(7) 0.045(6) 0.032(6) 0.013(5) 0.003(5) 0.012(5)
C18 0.045(7) 0.037(6) 0.031(6) 0.008(5) 0.002(5) 0.004(5)
C19 0.042(7) 0.030(6) 0.042(7) 0.003(5) 0.003(6) 0.003(5)
C20 0.038(7) 0.051(7) 0.047(7) 0.020(6) 0.003(6) 0.014(6)
C21 0.059(10) 0.062(9) 0.065(9) 0.014(7) -0.003(7) 0.015(7)
C22 0.037(9) 0.090(12) 0.086(11) 0.007(9) -0.028(8) -0.008(8)
C23 0.049(10) 0.105(13) 0.079(11) 0.029(10) -0.019(8) 0.013(10)
C24 0.066(11) 0.110(14) 0.090(12) 0.044(11) -0.009(9) 0.035(10)
C25 0.051(10) 0.062(9) 0.085(10) 0.012(8) -0.004(8) 0.003(8)
C26 0.040(7) 0.040(6) 0.037(6) 0.010(5) 0.002(5) 0.012(5)
C27 0.034(7) 0.053(7) 0.039(6) 0.009(6) -0.007(5) 0.010(6)
C28 0.090(12) 0.062(9) 0.080(10) 0.007(8) 0.042(9) -0.006(9)
C29 0.115 0.080(12) 0.126(15) 0.004(11) 0.073(12) -0.027(12)
C30 0.100(15) 0.101(14) 0.104(14) 0.018(12) 0.053(11) 0.017(12)
C31 0.123(15) 0.084(11) 0.056(9) 0.020(8) 0.029(9) 0.058(11)
C32 0.080(11) 0.073(10) 0.079(10) 0.020(8) 0.039(8) 0.044(9)
C33 0.028(6) 0.041(6) 0.028(6) 0.002(5) 0.010(5) 0.008(5)
C34 0.040(7) 0.048(7) 0.032(6) -0.001(5) -0.003(5) 0.010(6)
C35 0.085(11) 0.068(9) 0.042(7) 0.020(7) -0.018(7) -0.001(8)
C36 0.090(13) 0.104(13) 0.070(10) 0.048(10) -0.009(9) 0.013(10)
C37 0.078(13) 0.128(16) 0.059(10) -0.005(11) -0.010(9) 0.004(12)
C38 0.122(16) 0.065(10) 0.078(12) -0.010(9) -0.024(10) 0.013(10)
C39 0.089(12) 0.078(10) 0.052(9) 0.002(7) -0.001(8) 0.038(9)
C40 0.022(6) 0.027(5) 0.037(6) 0.004(4) -0.007(5) -0.001(5)
C41 0.045(8) 0.048(7) 0.042(7) 0.011(5) 0.000(6) 0.023(6)
C42 0.074(11) 0.052(8) 0.093(11) 0.016(7) 0.029(8) 0.028(8)
C43 0.132(18) 0.091(13) 0.091(13) 0.020(11) 0.015(13) 0.072(14)
C44 0.093(15) 0.121(16) 0.067(11) 0.002(11) 0.016(10) 0.068(13)
C45 0.059(12) 0.140(18) 0.086(12) -0.009(12) -0.006(9) 0.009(12)
C46 0.052(11) 0.117(14) 0.095(12) -0.030(10) -0.011(9) 0.023(10)
C47 0.093(13) 0.122 0.065(9) -0.043(9) -0.026(9) 0.084(9)
C49 0.19(3) 0.106(17) 0.118(19) -0.004(14) 0.018(17) 0.011(17)
C50 0.066(12) 0.092(13) 0.138(18) -0.004(13) -0.008(12) 0.038(10)
C51 0.26(4) 0.20(3) 0.22(3) 0.01(2) -0.02(3) 0.20(3)
C53 0.23(3) 0.19(2) 0.092(15) 0.055(15) 0.050(16) 0.07(2)
C59 0.059(9) 0.078(9) 0.038(7) 0.028(7) 0.007(6) -0.002(7)
C60 0.038(7) 0.028(6) 0.052(7) 0.017(5) -0.004(6) -0.006(5)
C61 0.024(6) 0.043(6) 0.040(6) 0.009(5) -0.010(5) -0.003(5)
C62 0.044(8) 0.073(9) 0.042(7) 0.008(7) -0.007(6) -0.007(7)
C63 0.092(12) 0.084(11) 0.070(10) 0.042(8) 0.006(8) 0.031(9)
C64 0.095(14) 0.126(16) 0.078(12) 0.049(12) -0.015(10) 0.015(12)
C65 0.068(12) 0.120(16) 0.125(17) 0.057(15) -0.040(12) -0.014(12)
C66 0.077(12) 0.108(14) 0.064(10) 0.007(10) -0.026(9) -0.024(11)
C67 0.084(13) 0.090(12) 0.094(12) 0.039(10) -0.002(10) -0.007(10)
C68 0.030(7) 0.041(6) 0.053(7) 0.023(5) 0.003(6) -0.009(5)
C69 0.048(9) 0.057(8) 0.061(8) 0.029(7) -0.004(7) -0.001(7)
C70 0.040(10) 0.104(13) 0.100(12) 0.022(10) 0.008(9) 0.010(9)
C71 0.061(15) 0.19(3) 0.17(2) 0.07(2) 0.009(14) 0.025(16)
C72 0.071(16) 0.150 0.23(3) 0.106(19) -0.011(18) -0.007(17)
C73 0.078(17) 0.107(18) 0.28(3) 0.05(2) -0.05(2) -0.040(14)
C74 0.051(11) 0.083(13) 0.174(18) 0.027(12) -0.025(11) -0.003(10)
C75 0.051(8) 0.039(6) 0.041(7) 0.012(5) 0.000(6) 0.013(6)
C76 0.035(7) 0.046(7) 0.073(9) 0.024(7) 0.006(6) 0.005(6)
C77 0.062(9) 0.037(7) 0.062(8) 0.004(6) 0.003(7) 0.001(7)
C78 0.070(10) 0.061(8) 0.041(7) -0.002(6) 0.008(7) 0.014(7)
C79 0.058(9) 0.063(9) 0.061(9) 0.018(7) 0.024(7) 0.012(7)
C80 0.055(9) 0.063(9) 0.086(10) 0.039(8) 0.021(8) 0.010(7)
C81 0.065(10) 0.041(7) 0.061(8) 0.007(6) 0.018(7) -0.003(7)
C82 0.045(7) 0.033(6) 0.034(6) 0.005(5) 0.003(5) 0.005(5)
C83 0.034(7) 0.056(7) 0.047(7) 0.025(6) -0.003(5) 0.008(6)
C84 0.054(10) 0.075(10) 0.109(12) 0.041(9) -0.030(9) -0.003(8)
C85 0.081(12) 0.104(13) 0.083(11) 0.050(10) -0.012(9) 0.018(10)
C86 0.119(17) 0.127(18) 0.102(15) 0.036(13) -0.040(13) -0.002(14)
C87 0.139(18) 0.088(12) 0.097(13) -0.002(10) -0.064(13) 0.033(12)
C88 0.062(10) 0.060(9) 0.110(12) 0.000(8) -0.058(9) 0.001(8)
O1 0.155(12) 0.077(8) 0.089(8) 0.001(6) 0.000(8) -0.005(8)
O2 0.142(11) 0.066(7) 0.125(9) 0.043(6) 0.006(8) 0.059(7)
W1 0.0507(4) 0.0329(3) 0.0506(3) 0.0081(2) 0.0152(2) 0.0097(2)
W2 0.0371(4) 0.0378(4) 0.0652(6) 0.0177(5) 0.0011(5) 0.0055(3)
W2' 0.036(3) 0.044(3) 0.007(2) -0.005(3) -0.005(3) 0.002(2)

loop_
_atom_type_symbol
_atom_type_description
_atom_type_scat_dispersion_real
_atom_type_scat_dispersion_imag
_atom_type_scat_source
C C 0.0033 0.0016 'International Tables Vol C Tables 4.2.6.8 and 6.1.1.4'
H H 0.0000 0.0000 'International Tables Vol C Tables 4.2.6.8 and 6.1.1.4'
O O 0.0106 0.0060 'International Tables Vol C Tables 4.2.6.8 and 6.1.1.4'
W W -0.8490 6.8722 'International Tables Vol C Tables 4.2.6.8 and 6.1.1.4'

loop_
_geom_angle_atom_site_label_1
_geom_angle_atom_site_label_2
_geom_angle_atom_site_label_3
_geom_angle
O1 C1 W1 174.6(14)
O2 C2 W1 177.5(13)
O3 C3 O3' 36.7(12)
O3 C3 W2' 150.0(15)
O3' C3 W2' 163.2(17)
O3 C3 W2 167.3(16)
O3' C3 W2 155.9(17)
W2' C3 W2 20.3(2)
O4 C4 W2 171(2)
O4' C4' W2' 172(5)
C10 C5 C6 119.2(17)
C10 C5 W1 72.9(11)
C6 C5 W1 122.1(11)
C10 C5 H5 118.3
C6 C5 H5 122.4
W1 C5 H5 72.2
C7 C6 C5 119(2)
C7 C6 H6 120.7
C5 C6 H6 120.7
C6 C7 C8 121(2)
C6 C7 H7 119.4
C8 C7 H7 119.4
C7 C8 C9 123(2)
C7 C8 H8 118.6
C9 C8 H8 118.6
C8 C9 C10 115(2)
C8 C9 H9 122.3
C10 C9 H9 122.3
C5 C10 C11 115.3(16)
C5 C10 C9 122.9(19)
C11 C10 C9 121(2)
C5 C10 W1 75.6(11)
C11 C10 W1 67.4(9)
C9 C10 W1 119.6(13)
C10 C11 C12 126.0(15)
C10 C11 W1 77.6(10)
C12 C11 W1 110.9(9)
C10 C11 H11 114.0
C12 C11 H11 111.0
W1 C11 H11 112.1
C13 C12 C17 119.5(13)
C13 C12 C11 121.7(12)
C17 C12 C11 118.5(10)
C14 C13 C12 121.3(14)
C14 C13 H13 119.4
C12 C13 H13 119.4
C15 C14 C13 120.6(14)
C15 C14 H14 119.7
C13 C14 H14 119.7
C14 C15 C16 119.3(14)
C14 C15 H15 120.3
C16 C15 H15 120.3
C17 C16 C15 120.6(11)
C17 C16 H16 119.7
C15 C16 H16 119.7
C12 C17 C16 118.7(10)
C12 C17 C18 117.2(10)
C16 C17 C18 123.9(9)
C40 C18 C19 109.0(9)
C40 C18 C17 127.4(10)
C19 C18 C17 123.3(10)
C40 C18 W1 75.7(6)
C19 C18 W1 71.4(6)
C17 C18 W1 114.4(6)
C26 C19 C18 108.6(9)
C26 C19 C20 125.4(11)
C18 C19 C20 125.4(10)
C26 C19 W1 72.9(6)
C18 C19 W1 72.1(6)
C20 C19 W1 127.9(7)
C25 C20 C21 118.5(12)
C25 C20 C19 121.1(11)
C21 C20 C19 120.3(11)
C20 C21 C22 120.4(14)
C20 C21 H21 119.8
C22 C21 H21 119.8
C23 C22 C21 122.7(15)
C23 C22 H22 118.7
C21 C22 H22 118.7
C22 C23 C24 118.4(14)
C22 C23 H23 120.8
C24 C23 H23 120.8
C23 C24 C25 119.7(16)
C23 C24 H24 120.2
C25 C24 H24 120.2
C20 C25 C24 120.4(14)
C20 C25 H25 119.8
C24 C25 H25 119.8
C19 C26 C33 106.7(10)
C19 C26 C27 127.6(10)
C33 C26 C27 123.4(9)
C19 C26 W1 71.1(6)
C33 C26 W1 74.3(6)
C27 C26 W1 133.6(8)
C28 C27 C32 118.2(13)
C28 C27 C26 119.5(12)
C32 C27 C26 122.0(11)
C27 C28 C29 121.8(15)
C27 C28 H28 119.1
C29 C28 H28 119.1
C30 C29 C28 120.0(15)
C30 C29 H29 120.0
C28 C29 H29 120.0
C29 C30 C31 119.1(16)
C29 C30 H30 120.5
C31 C30 H30 120.5
C30 C31 C32 120.6(15)
C30 C31 H31 119.7
C32 C31 H31 119.7
C27 C32 C31 120.0(14)
C27 C32 H32 120.0
C31 C32 H32 120.0
C26 C33 C40 109.1(9)
C26 C33 C34 124.1(9)
C40 C33 C34 126.1(10)
C26 C33 W1 69.8(6)
C40 C33 W1 72.8(5)
C34 C33 W1 131.2(7)
C35 C34 C39 117.7(11)
C35 C34 C33 118.6(10)
C39 C34 C33 123.5(11)
C34 C35 C36 121.7(13)
C34 C35 H35 119.1
C36 C35 H35 119.1
C37 C36 C35 117.5(15)
C37 C36 H36 121.2
C35 C36 H36 121.2
C38 C37 C36 122.8(15)
C38 C37 H37 118.6
C36 C37 H37 118.6
C37 C38 C39 118.0(15)
C37 C38 H38 121.0
C39 C38 H38 121.0
C34 C39 C38 122.2(13)
C34 C39 H39 118.9
C38 C39 H39 118.9
C18 C40 C33 106.5(9)
C18 C40 C41 128.5(10)
C33 C40 C41 124.9(9)
C18 C40 W1 69.0(6)
C33 C40 W1 71.8(6)
C41 C40 W1 126.6(7)
C42 C41 C46 115.6(13)
C42 C41 C40 122.6(12)
C46 C41 C40 121.7(12)
C41 C42 C43 125.8(16)
C41 C42 H42 117.1
C43 C42 H42 117.1
C44 C43 C42 118.4(18)
C44 C43 H43 120.8
C42 C43 H43 120.8
C43 C44 C45 122.0(19)
C43 C44 H44 119.0
C45 C44 H44 119.0
C44 C45 C46 120.2(17)
C44 C45 H45 119.9
C46 C45 H45 119.9
C41 C46 C45 117.9(16)
C41 C46 H46 121.0
C45 C46 H46 121.0
C48 C47 C52 117.2(19)
C48 C47 W2' 110.0(15)
C52 C47 W2' 91.3(12)
C48 C47 W2 119.3(15)
C52 C47 W2 75.6(11)
W2' C47 W2 15.84(15)
C48 C47 H47 116.2
C52 C47 H47 126.0
W2' C47 H47 63.4
W2 C47 H47 72.3
C47 C48 C49 128(2)
C47 C48 H48 115.8
C49 C48 H48 115.8
C48 C49 C50 113(2)
C48 C49 H49 123.6
C50 C49 H49 123.6
C51 C50 C49 127(2)
C51 C50 H50 116.7
C49 C50 H50 116.7
C50 C51 C52 118(3)
C50 C51 H51 121.1
C52 C51 H51 121.1
C47 C52 C51 117(2)
C47 C52 C53 123(2)
C51 C52 C53 119(2)
C47 C52 W2 70.4(11)
C51 C52 W2 122.5(19)
C53 C52 W2 69.7(13)
C52 C53 C54 112(2)
C52 C53 W2 74.4(12)
C54 C53 W2 104.1(14)
C52 C53 H53 118.5
C54 C53 H53 120.6
W2 C53 H53 118.2
C55 C54 C59 121.7(19)
C55 C54 C53 114(2)
C59 C54 C53 123.8(18)
C56 C55 C54 115(3)
C56 C55 H55 122.4
C54 C55 H55 122.4
C55 C56 C57 126(3)
C55 C56 H56 116.8
C57 C56 H56 116.8
C56 C57 C58 109(3)
C56 C57 H57 125.4
C58 C57 H57 125.4
C59 C58 C57 130(3)
C59 C58 H58 115.2
C57 C58 H58 115.2
C59 C54' C55' 125(4)
C56' C55' C54' 110(5)
C56' C55' H55' 125.2
C54' C55' H55' 125.2
C55' C56' C57' 129(6)
C55' C56' H56' 115.3
C57' C56' H56' 115.3
C56' C57' C58' 114(4)
C56' C57' H57' 123.1
C58' C57' H57' 123.1
C57' C58' C59 116(3)
C57' C58' H58' 122.2
C59 C58' H58' 122.2
C54' C59 C58 88(3)
C54' C59 C60 131(3)
C58 C59 C60 130.6(19)
C54' C59 C54 37(2)
C58 C59 C54 116.2(18)
C60 C59 C54 112.6(13)
C54' C59 C58' 112(3)
C58 C59 C58' 24.4(16)
C60 C59 C58' 110.8(17)
C54 C59 C58' 136.1(19)
C82 C60 C61 108.3(9)
C82 C60 C59 126.7(10)
C61 C60 C59 124.9(10)
C82 C60 W2 75.5(6)
C61 C60 W2 70.3(6)
C59 C60 W2 117.3(9)
C82 C60 W2' 60.1(5)
C61 C60 W2' 80.9(6)
C59 C60 W2' 121.6(9)
W2 C60 W2' 15.96(13)
C60 C61 C68 108.2(9)
C60 C61 C62 126.9(9)
C68 C61 C62 123.1(9)
C60 C61 W2 73.8(6)
C68 C61 W2 72.3(6)
C62 C61 W2 131.6(9)
C60 C61 W2' 66.8(6)
C68 C61 W2' 65.8(6)
C62 C61 W2' 145.1(9)
W2 C61 W2' 13.51(14)
C63 C62 C67 116.7(13)
C63 C62 C61 118.0(12)
C67 C62 C61 125.1(13)
C62 C63 C64 126.1(17)
C62 C63 H63 117.0
C64 C63 H63 117.0
C65 C64 C63 116.0(18)
C65 C64 H64 122.0
C63 C64 H64 122.0
C66 C65 C64 124.9(18)
C66 C65 H65 117.5
C64 C65 H65 117.5
C65 C66 C67 118.3(17)
C65 C66 H66 120.9
C67 C66 H66 120.9
C62 C67 C66 118.0(16)
C62 C67 H67 121.0
C66 C67 H67 121.0
C75 C68 C61 108.5(9)
C75 C68 C69 125.2(10)
C61 C68 C69 124.6(9)
C75 C68 W2 76.1(7)
C61 C68 W2 70.8(6)
C69 C68 W2 130.6(9)
C75 C68 W2' 60.4(6)
C61 C68 W2' 81.2(7)
C69 C68 W2' 134.7(8)
W2 C68 W2' 16.09(14)
C74 C69 C70 120.8(14)
C74 C69 C68 122.8(14)
C70 C69 C68 116.4(13)
C69 C70 C71 120.1(19)
C69 C70 H70 119.9
C71 C70 H70 119.9
C72 C71 C70 120(3)
C72 C71 H71 120.2
C70 C71 H71 120.2
C71 C72 C73 123(2)
C71 C72 H72 118.7
C73 C72 H72 118.7
C72 C73 C74 119(2)
C72 C73 H73 120.6
C74 C73 H73 120.6
C69 C74 C73 118(2)
C69 C74 H74 121.0
C73 C74 H74 121.0
C68 C75 C82 106.7(9)
C68 C75 C76 127.2(10)
C82 C75 C76 125.1(10)
C68 C75 W2' 84.1(7)
C82 C75 W2' 70.0(7)
C76 C75 W2' 120.8(7)
C68 C75 W2 68.9(7)
C82 C75 W2 72.3(6)
C76 C75 W2 133.0(7)
W2' C75 W2 15.71(16)
C77 C76 C81 119.9(12)
C77 C76 C75 120.8(10)
C81 C76 C75 118.9(11)
C76 C77 C78 120.9(11)
C76 C77 H77 119.6
C78 C77 H77 119.6
C79 C78 C77 119.3(12)
C79 C78 H78 120.4
C77 C78 H78 120.4
C78 C79 C80 121.3(12)
C78 C79 H79 119.3
C80 C79 H79 119.3
C79 C80 C81 120.2(12)
C79 C80 H80 119.9
C81 C80 H80 119.9
C76 C81 C80 118.4(12)
C76 C81 H81 120.8
C80 C81 H81 120.8
C60 C82 C75 108.3(9)
C60 C82 C83 128.5(10)
C75 C82 C83 123.2(9)
C60 C82 W2' 84.8(7)
C75 C82 W2' 69.4(6)
C83 C82 W2' 110.8(7)
C60 C82 W2 69.8(6)
C75 C82 W2 71.8(6)
C83 C82 W2 123.3(8)
W2' C82 W2 15.67(15)
C88 C83 C84 120.7(12)
C88 C83 C82 119.5(10)
C84 C83 C82 119.8(11)
C83 C84 C85 117.0(13)
C83 C84 H84 121.5
C85 C84 H84 121.5
C86 C85 C84 119.2(14)
C86 C85 H85 120.4
C84 C85 H85 120.4
C87 C86 C85 124.1(18)
C87 C86 H86 118.0
C85 C86 H86 118.0
C86 C87 C88 117.9(18)
C86 C87 H87 121.1
C88 C87 H87 121.1
C83 C88 C87 120.8(14)
C83 C88 H88 119.6
C87 C88 H88 119.6
C2 W1 C1 76.4(6)
C2 W1 C11 82.1(6)
C1 W1 C11 122.0(7)
C2 W1 C19 98.0(5)
C1 W1 C19 146.5(6)
C11 W1 C19 89.1(6)
C2 W1 C18 128.7(5)
C1 W1 C18 152.8(5)
C11 W1 C18 76.8(5)
C19 W1 C18 36.5(4)
C2 W1 C26 98.0(5)
C1 W1 C26 111.2(5)
C11 W1 C26 125.0(6)
C19 W1 C26 36.1(4)
C18 W1 C26 60.5(4)
C2 W1 C33 129.1(5)
C1 W1 C33 98.4(5)
C11 W1 C33 135.4(5)
C19 W1 C33 59.2(4)
C18 W1 C33 58.9(3)
C26 W1 C33 35.9(4)
C2 W1 C40 156.6(5)
C1 W1 C40 117.6(5)
C11 W1 C40 103.0(5)
C19 W1 C40 59.7(4)
C18 W1 C40 35.3(3)
C26 W1 C40 60.1(4)
C33 W1 C40 35.4(3)
C2 W1 C10 87.8(7)
C1 W1 C10 90.4(6)
C11 W1 C10 35.0(6)
C19 W1 C10 122.6(5)
C18 W1 C10 99.7(5)
C26 W1 C10 158.4(5)
C33 W1 C10 143.1(6)
C40 W1 C10 109.6(6)
C2 W1 C5 116.1(6)
C1 W1 C5 84.4(6)
C11 W1 C5 58.5(6)
C19 W1 C5 126.0(5)
C18 W1 C5 91.2(5)
C26 W1 C5 145.3(5)
C33 W1 C5 113.6(5)
C40 W1 C5 85.1(5)
C10 W1 C5 31.6(6)
C3 W2 C4 77.0(9)
C3 W2 C61 137.9(5)
C4 W2 C61 95.3(8)
C3 W2 C68 103.1(5)
C4 W2 C68 100.6(9)
C61 W2 C68 36.9(3)
C3 W2 C60 154.3(5)
C4 W2 C60 123.1(8)
C61 W2 C60 35.9(4)
C68 W2 C60 60.3(4)
C3 W2 C75 95.5(5)
C4 W2 C75 132.8(9)
C61 W2 C75 59.6(4)
C68 W2 C75 35.0(4)
C60 W2 C75 59.5(4)
C3 W2 C82 120.9(5)
C4 W2 C82 154.0(9)
C61 W2 C82 58.7(4)
C68 W2 C82 59.1(4)
C60 W2 C82 34.7(3)
C75 W2 C82 35.9(4)
C3 W2 C47 90.7(6)
C4 W2 C47 111.8(9)
C61 W2 C47 129.5(5)
C68 W2 C47 147.0(4)
C60 W2 C47 95.1(5)
C75 W2 C47 114.9(4)
C82 W2 C47 88.0(4)
C3 W2 C53 126.8(8)
C4 W2 C53 71.0(10)
C61 W2 C53 87.1(7)
C68 W2 C53 123.5(6)
C60 W2 C53 77.8(7)
C75 W2 C53 137.3(7)
C82 W2 C53 105.4(7)
C47 W2 C53 64.8(7)
C3 W2 C52 99.2(7)
C4 W2 C52 81.7(10)
C61 W2 C52 120.8(6)
C68 W2 C52 157.5(6)
C60 W2 C52 99.5(6)
C75 W2 C52 145.0(6)
C82 W2 C52 110.8(6)
C47 W2 C52 34.0(6)
C53 W2 C52 35.9(7)
C3 W2' C75 110.4(7)
C3 W2' C82 148.9(7)
C75 W2' C82 40.6(4)
C3 W2' C4' 64.5(18)
C75 W2' C4' 136(2)
C82 W2' C4' 140.6(18)
C3 W2' C47 101.5(8)
C75 W2' C47 138.2(6)
C82 W2' C47 100.7(6)
C4' W2' C47 82(2)
C3 W2' C68 103.0(6)
C75 W2' C68 35.4(4)
C82 W2' C68 60.8(4)
C4' W2' C68 101(2)
C47 W2' C68 154.0(6)
C3 W2' C60 157.1(6)
C75 W2' C60 61.2(4)
C82 W2' C60 35.1(4)
C4' W2' C60 105.6(18)
C47 W2' C60 97.2(6)
C68 W2' C60 57.0(4)
C3 W2' C61 124.8(6)
C75 W2' C61 57.4(4)
C82 W2' C61 56.6(4)
C4' W2' C61 88.5(19)
C47 W2' C61 122.4(6)
C68 W2' C61 33.0(3)
C60 W2' C61 32.3(3)
C3 W2' H47 121.5
C75 W2' H47 113.1
C82 W2' H47 76.1
C4' W2' H47 104.6
C47 W2' H47 25.3
C68 W2' H47 134.8
C60 W2' H47 80.3
C61 W2' H47 111.2

loop_
_geom_bond_atom_site_label_1
_geom_bond_atom_site_label_2
_geom_bond_distance
C1 O1 1.154(14)
C1 W1 1.937(12)
C2 O2 1.186(17)
C2 W1 1.923(16)
C3 O3 1.210(19)
C3 O3' 1.33(3)
C3 W2' 1.786(16)
C3 W2 1.929(15)
C4 O4 1.20(3)
C4 W2 1.98(3)
C4' O4' 1.33(8)
C4' W2' 2.22(7)
C5 C10 1.32(2)
C5 C6 1.49(2)
C5 W1 2.444(15)
C5 H5 0.9500
C6 C7 1.32(3)
C6 H6 0.9500
C7 C8 1.39(3)
C7 H7 0.9500
C8 C9 1.40(3)
C8 H8 0.9500
C9 C10 1.43(2)
C9 H9 0.9500
C10 C11 1.42(2)
C10 W1 2.411(17)
C11 C12 1.61(2)
C11 W1 2.280(14)
C11 H11 1.0000
C12 C13 1.373(17)
C12 C17 1.377(15)
C13 C14 1.36(2)
C13 H13 0.9500
C14 C15 1.343(19)
C14 H14 0.9500
C15 C16 1.396(15)
C15 H15 0.9500
C16 C17 1.384(15)
C16 H16 0.9500
C17 C18 1.488(14)
C18 C40 1.421(13)
C18 C19 1.435(15)
C18 W1 2.298(10)
C19 C26 1.425(14)
C19 C20 1.511(15)
C19 W1 2.289(10)
C20 C25 1.367(17)
C20 C21 1.367(16)
C21 C22 1.373(17)
C21 H21 0.9500
C22 C23 1.34(2)
C22 H22 0.9500
C23 C24 1.38(2)
C23 H23 0.9500
C24 C25 1.417(19)
C24 H24 0.9500
C25 H25 0.9500
C26 C33 1.444(15)
C26 C27 1.474(15)
C26 W1 2.312(10)
C27 C28 1.341(16)
C27 C32 1.367(17)
C28 C29 1.40(2)
C28 H28 0.9500
C29 C30 1.33(2)
C29 H29 0.9500
C30 C31 1.37(2)
C30 H30 0.9500
C31 C32 1.396(18)
C31 H31 0.9500
C32 H32 0.9500
C33 C40 1.447(14)
C33 C34 1.474(14)
C33 W1 2.371(10)
C34 C35 1.356(16)
C34 C39 1.386(17)
C35 C36 1.414(17)
C35 H35 0.9500
C36 C37 1.37(2)
C36 H36 0.9500
C37 C38 1.35(2)
C37 H37 0.9500
C38 C39 1.392(19)
C38 H38 0.9500
C39 H39 0.9500
C40 C41 1.453(15)
C40 W1 2.385(10)
C41 C42 1.340(16)
C41 C46 1.406(18)
C42 C43 1.38(2)
C42 H42 0.9500
C43 C44 1.28(2)
C43 H43 0.9500
C44 C45 1.36(2)
C44 H44 0.9500
C45 C46 1.43(2)
C45 H45 0.9500
C46 H46 0.9500
C47 C48 1.34(2)
C47 C52 1.44(2)
C47 W2' 2.224(16)
C47 W2 2.425(14)
C47 H47 0.9500
C48 C49 1.34(3)
C48 H48 0.9500
C49 C50 1.38(2)
C49 H49 0.9500
C50 C51 1.34(3)
C50 H50 0.9500
C51 C52 1.45(3)
C51 H51 0.9500
C52 C53 1.52(3)
C52 W2 2.49(2)
C53 C54 1.62(3)
C53 W2 2.43(2)
C53 H53 1.0000
C54 C55 1.40(3)
C54 C59 1.51(3)
C55 C56 1.39(4)
C55 H55 0.9500
C56 C57 1.44(5)
C56 H56 0.9500
C57 C58 1.50(4)
C57 H57 0.9500
C58 C59 1.23(3)
C58 H58 0.9500
C54' C59 1.18(5)
C54' C55' 1.57(6)
C55' C56' 1.21(7)
C55' H55' 0.9500
C56' C57' 1.23(7)
C56' H56' 0.9500
C57' C58' 1.46(5)
C57' H57' 0.9500
C58' C59 1.57(4)
C58' H58' 0.9500
C59 C60 1.495(15)
C60 C82 1.408(14)
C60 C61 1.417(14)
C60 W2 2.318(10)
C60 W2' 2.438(12)
C61 C68 1.444(14)
C61 C62 1.511(15)
C61 W2 2.272(10)
C61 W2' 2.620(12)
C62 C63 1.348(18)
C62 C67 1.40(2)
C63 C64 1.356(18)
C63 H63 0.9500
C64 C65 1.34(2)
C64 H64 0.9500
C65 C66 1.32(2)
C65 H65 0.9500
C66 C67 1.45(2)
C66 H66 0.9500
C67 H67 0.9500
C68 C75 1.410(14)
C68 C69 1.514(16)
C68 W2 2.293(12)
C68 W2' 2.418(14)
C69 C74 1.37(2)
C69 C70 1.38(2)
C70 C71 1.38(2)
C70 H70 0.9500
C71 C72 1.35(3)
C71 H71 0.9500
C72 C73 1.35(3)
C72 H72 0.9500
C73 C74 1.45(3)
C73 H73 0.9500
C74 H74 0.9500
C75 C82 1.470(15)
C75 C76 1.515(15)
C75 W2' 2.114(14)
C75 W2 2.385(12)
C76 C77 1.334(16)
C76 C81 1.397(15)
C77 C78 1.407(16)
C77 H77 0.9500
C78 C79 1.343(16)
C78 H78 0.9500
C79 C80 1.344(18)
C79 H79 0.9500
C80 C81 1.407(16)
C80 H80 0.9500
C81 H81 0.9500
C82 C83 1.516(15)
C82 W2' 2.122(13)
C82 W2 2.391(10)
C83 C88 1.360(16)
C83 C84 1.374(16)
C84 C85 1.416(19)
C84 H84 0.9500
C85 C86 1.33(2)
C85 H85 0.9500
C86 C87 1.32(2)
C86 H86 0.9500
C87 C88 1.382(18)
C87 H87 0.9500
C88 H88 0.9500
W2' H47 1.9896
